data_7127972
loop_
_publ_author_name
'So, Jongho'
'Kim, Seji'
'Cho, Kyung-Bin'
'Lee, Yunho'

_publ_section_title
;
 Metal-ligand cooperative transformation of alkyl azide to isocyanate
 occurring at a Co-Si moiety.
;
_journal_issue 26
_journal_name_full 'Chemical communications (Cambridge, England)'
_journal_page_first 3219
_journal_page_last 3222
_journal_paper_doi 10.1039/d0cc08012h
_journal_volume 57
_journal_year 2021
_chemical_formula_moiety 'C27 H39 Co O2 P2 Si'
_chemical_formula_sum 'C27 H39 Co O2 P2 Si'
_chemical_formula_weight 544.54
_chemical_name_systematic (MeSiP2)Co(CO)2
_space_group_crystal_system monoclinic
_space_group_IT_number 14
_space_group_name_Hall '-P 2yn'
_space_group_name_H-M_alt 'P 1 21/n 1'
_atom_sites_solution_hydrogens geom
_audit_creation_method SHELXL-2018/3
_audit_update_record
;
2019-09-19 deposited with the CCDC.	2021-02-19 downloaded from the CCDC.
;
_cell_angle_alpha 90
_cell_angle_beta 94.7810(10)
_cell_angle_gamma 90
_cell_formula_units_Z 4
_cell_length_a 11.2544(6)
_cell_length_b 15.4033(8)
_cell_length_c 15.7698(8)
_cell_measurement_reflns_used 96087
_cell_measurement_temperature 120(2)
_cell_measurement_theta_max 24.321
_cell_measurement_theta_min 3.315
_cell_volume 2724.3(2)
_computing_cell_refinement 'Bruker SMART'
_computing_data_collection 'Bruker SMART'
_computing_data_reduction 'Bruker SAINT'
_computing_molecular_graphics 'Bruker SHELXTL'
_computing_publication_material 'Bruker SHELXTL'
_computing_structure_refinement 'SHELXL-2018/3 (Sheldrick, 2018)'
_computing_structure_solution 'SHELXT 2018/2 (Sheldrick, 2018)'
_diffrn_ambient_temperature 120(2)
_diffrn_measured_fraction_theta_full 0.996
_diffrn_measured_fraction_theta_max 0.996
_diffrn_measurement_device_type 'Photon 100 CMOS detector'
_diffrn_measurement_method 'phi and omega scans'
_diffrn_radiation_type MoK\a
_diffrn_radiation_wavelength 0.71073
_diffrn_reflns_av_R_equivalents 0.1230
_diffrn_reflns_av_unetI/netI 0.0331
_diffrn_reflns_Laue_measured_fraction_full 0.996
_diffrn_reflns_Laue_measured_fraction_max 0.996
_diffrn_reflns_limit_h_max 13
_diffrn_reflns_limit_h_min -12
_diffrn_reflns_limit_k_max 17
_diffrn_reflns_limit_k_min -17
_diffrn_reflns_limit_l_max 18
_diffrn_reflns_limit_l_min -18
_diffrn_reflns_number 96087
_diffrn_reflns_point_group_measured_fraction_full 0.996
_diffrn_reflns_point_group_measured_fraction_max 0.996
_diffrn_reflns_theta_full 24.321
_diffrn_reflns_theta_max 24.321
_diffrn_reflns_theta_min 3.315
_diffrn_source 'fine-focus sealed tube'
_exptl_absorpt_coefficient_mu 0.813
_exptl_absorpt_correction_type multi-scan
_exptl_absorpt_process_details SADABS
_exptl_crystal_colour yellow
_exptl_crystal_density_diffrn 1.328
_exptl_crystal_density_meas ?
_exptl_crystal_density_method 'not measured'
_exptl_crystal_description block
_exptl_crystal_F_000 1152
_exptl_crystal_size_max 0.180
_exptl_crystal_size_mid 0.150
_exptl_crystal_size_min 0.130
_exptl_transmission_factor_max 0.7450
_exptl_transmission_factor_min 0.6609
_refine_diff_density_max 0.389
_refine_diff_density_min -0.321
_refine_diff_density_rms 0.067
_refine_ls_extinction_method none
_refine_ls_goodness_of_fit_ref 1.060
_refine_ls_hydrogen_treatment constr
_refine_ls_matrix_type full
_refine_ls_number_parameters 307
_refine_ls_number_reflns 4417
_refine_ls_number_restraints 0
_refine_ls_restrained_S_all 1.060
_refine_ls_R_factor_all 0.0590
_refine_ls_R_factor_gt 0.0339
_refine_ls_shift/su_max 0.001
_refine_ls_shift/su_mean 0.000
_refine_ls_structure_factor_coef Fsqd
_refine_ls_weighting_details 'w=1/[\s^2^(Fo^2^)+(0.0621P)^2^+0.5517P] where P=(Fo^2^+2Fc^2^)/3'
_refine_ls_weighting_scheme calc
_refine_ls_wR_factor_gt 0.0856
_refine_ls_wR_factor_ref 0.0992
_reflns_Friedel_coverage 0.000
_reflns_number_gt 3423
_reflns_number_total 4417
_reflns_threshold_expression 'I > 2\s(I)'
_cod_data_source_file d0cc08012h2.cif
_cod_data_source_block N0824A-1_a
_cod_depositor_comments
;
The following automatic conversions were performed:

data item '_exptl_crystal_density_meas' value 'not measured' was
changed to '?' -- the value is perceived as not measured.

Automatic conversion script
Id: cif_fix_values 7556 2019-12-06 15:28:31Z antanas 

 Adding full bibliography for 7127967--7127973.cif.
;
_cod_original_sg_symbol_H-M 'P 21/n'
_cod_database_code 7127972
_shelx_shelxl_version_number 2018/3
_shelx_space_group_comment
;
The symmetry employed for this shelxl refinement is uniquely defined
by the following loop, which should always be used as a source of
symmetry information in preference to the above space-group names.
They are only intended as comments.
;
_shelx_estimated_absorpt_t_min 0.867
_shelx_estimated_absorpt_t_max 0.902

loop_
_space_group_symop_operation_xyz
'x, y, z'
'-x+1/2, y+1/2, -z+1/2'
'-x, -y, -z'
'x-1/2, -y-1/2, z-1/2'

loop_
_atom_site_label
_atom_site_type_symbol
_atom_site_fract_x
_atom_site_fract_y
_atom_site_fract_z
_atom_site_U_iso_or_equiv
_atom_site_adp_type
_atom_site_occupancy
_atom_site_site_symmetry_order
_atom_site_calc_flag
_atom_site_refinement_flags_posn
_atom_site_refinement_flags_adp
_atom_site_refinement_flags_occupancy
_atom_site_disorder_assembly
_atom_site_disorder_group
Co1 Co 0.42643(3) 0.79876(2) 0.27451(2) 0.01613(13) Uani 1 1 d . . . . .
C1 C 0.3426(3) 0.8447(2) 0.1807(2) 0.0220(7) Uani 1 1 d . . . . .
O1 O 0.2920(2) 0.86926(14) 0.12892(15) 0.0296(5) Uani 1 1 d . . . . .
P1 P 0.58858(7) 0.87673(5) 0.25870(5) 0.01721(19) Uani 1 1 d . . . . .
Si1 Si 0.54478(7) 0.73234(5) 0.38049(5) 0.01624(19) Uani 1 1 d . . . . .
P2 P 0.37716(7) 0.66435(5) 0.23875(5) 0.01631(19) Uani 1 1 d . . . . .
C2 C 0.3381(3) 0.83566(19) 0.3531(2) 0.0237(7) Uani 1 1 d . . . . .
O2 O 0.2746(2) 0.85865(15) 0.40270(15) 0.0381(6) Uani 1 1 d . . . . .
C8 C 0.8031(3) 0.7328(2) 0.42324(18) 0.0226(7) Uani 1 1 d . . . . .
H8 H 0.791723 0.686592 0.461585 0.027 Uiso 1 1 calc R U . . .
C7 C 0.9164(3) 0.7641(2) 0.41570(18) 0.0246(7) Uani 1 1 d . . . . .
H7 H 0.982496 0.738782 0.448047 0.029 Uiso 1 1 calc R U . . .
C6 C 0.9340(3) 0.8327(2) 0.36068(19) 0.0249(7) Uani 1 1 d . . . . .
H6 H 1.012074 0.854395 0.355402 0.030 Uiso 1 1 calc R U . . .
C5 C 0.8377(3) 0.8689(2) 0.31395(18) 0.0216(7) Uani 1 1 d . . . . .
H5 H 0.849650 0.916234 0.276986 0.026 Uiso 1 1 calc R U . . .
C4 C 0.7232(3) 0.83708(18) 0.32018(17) 0.0175(6) Uani 1 1 d . . . . .
C3 C 0.7043(3) 0.76817(19) 0.37530(17) 0.0178(6) Uani 1 1 d . . . . .
C9 C 0.5369(2) 0.61074(18) 0.36741(17) 0.0175(6) Uani 1 1 d . . . . .
C10 C 0.4574(2) 0.58007(18) 0.30149(17) 0.0170(6) Uani 1 1 d . . . . .
C11 C 0.4359(3) 0.49067(19) 0.29143(19) 0.0222(7) Uani 1 1 d . . . . .
H11 H 0.380858 0.470391 0.246878 0.027 Uiso 1 1 calc R U . . .
C12 C 0.4949(3) 0.43241(19) 0.34643(18) 0.0217(7) Uani 1 1 d . . . . .
H12 H 0.480829 0.371920 0.339495 0.026 Uiso 1 1 calc R U . . .
C13 C 0.5750(3) 0.46194(19) 0.41191(19) 0.0223(7) Uani 1 1 d . . . . .
H13 H 0.616072 0.421651 0.449353 0.027 Uiso 1 1 calc R U . . .
C14 C 0.5948(3) 0.55024(19) 0.42260(18) 0.0195(7) Uani 1 1 d . . . . .
H14 H 0.648600 0.569978 0.468139 0.023 Uiso 1 1 calc R U . . .
C15 C 0.5118(3) 0.7525(2) 0.49382(18) 0.0248(7) Uani 1 1 d . . . . .
H15A H 0.568014 0.719600 0.532231 0.037 Uiso 1 1 calc R U . . .
H15B H 0.430191 0.733803 0.501708 0.037 Uiso 1 1 calc R U . . .
H15C H 0.519916 0.814587 0.506560 0.037 Uiso 1 1 calc R U . . .
C16 C 0.6447(3) 0.8906(2) 0.15229(18) 0.0252(7) Uani 1 1 d . . . . .
H16 H 0.721571 0.923249 0.160881 0.030 Uiso 1 1 calc R U . . .
C17 C 0.6732(3) 0.8030(2) 0.1142(2) 0.0359(9) Uani 1 1 d . . . . .
H17A H 0.705781 0.811864 0.059150 0.054 Uiso 1 1 calc R U . . .
H17B H 0.600210 0.768261 0.106232 0.054 Uiso 1 1 calc R U . . .
H17C H 0.731980 0.772561 0.152781 0.054 Uiso 1 1 calc R U . . .
C18 C 0.5629(3) 0.9429(3) 0.0900(2) 0.0480(11) Uani 1 1 d . . . . .
H18A H 0.603659 0.954973 0.038724 0.072 Uiso 1 1 calc R U . . .
H18B H 0.542191 0.997764 0.116557 0.072 Uiso 1 1 calc R U . . .
H18C H 0.490025 0.909667 0.074498 0.072 Uiso 1 1 calc R U . . .
C19 C 0.5723(3) 0.99113(19) 0.2949(2) 0.0235(7) Uani 1 1 d . . . . .
H19 H 0.497222 1.013843 0.264434 0.028 Uiso 1 1 calc R U . . .
C20 C 0.5545(3) 0.9947(2) 0.3896(2) 0.0359(9) Uani 1 1 d . . . . .
H20A H 0.536846 1.054451 0.405652 0.054 Uiso 1 1 calc R U . . .
H20B H 0.627318 0.974947 0.422346 0.054 Uiso 1 1 calc R U . . .
H20C H 0.487903 0.956865 0.401571 0.054 Uiso 1 1 calc R U . . .
C21 C 0.6718(3) 1.0538(2) 0.2749(3) 0.0428(10) Uani 1 1 d . . . . .
H21A H 0.651378 1.112658 0.292104 0.064 Uiso 1 1 calc R U . . .
H21B H 0.680991 1.052826 0.213620 0.064 Uiso 1 1 calc R U . . .
H21C H 0.746795 1.035872 0.306044 0.064 Uiso 1 1 calc R U . . .
C22 C 0.3915(3) 0.63523(19) 0.12479(18) 0.0213(7) Uani 1 1 d . . . . .
H22 H 0.385361 0.691053 0.092352 0.026 Uiso 1 1 calc R U . . .
C23 C 0.5160(3) 0.5999(2) 0.1145(2) 0.0288(8) Uani 1 1 d . . . . .
H23A H 0.533199 0.604563 0.054735 0.043 Uiso 1 1 calc R U . . .
H23B H 0.520014 0.538866 0.132005 0.043 Uiso 1 1 calc R U . . .
H23C H 0.574860 0.633580 0.150042 0.043 Uiso 1 1 calc R U . . .
C24 C 0.2979(3) 0.5748(2) 0.0810(2) 0.0342(8) Uani 1 1 d . . . . .
H24A H 0.310354 0.570507 0.020405 0.051 Uiso 1 1 calc R U . . .
H24B H 0.218164 0.598076 0.087547 0.051 Uiso 1 1 calc R U . . .
H24C H 0.305235 0.517084 0.107062 0.051 Uiso 1 1 calc R U . . .
C25 C 0.2208(3) 0.63531(19) 0.25871(19) 0.0221(7) Uani 1 1 d . . . . .
H25 H 0.202056 0.577789 0.231380 0.027 Uiso 1 1 calc R U . . .
C26 C 0.1320(3) 0.7014(2) 0.2190(2) 0.0291(8) Uani 1 1 d . . . . .
H26A H 0.050617 0.681752 0.226252 0.044 Uiso 1 1 calc R U . . .
H26B H 0.142599 0.707135 0.158209 0.044 Uiso 1 1 calc R U . . .
H26C H 0.145632 0.757706 0.247011 0.044 Uiso 1 1 calc R U . . .
C27 C 0.2067(3) 0.6262(2) 0.3542(2) 0.0295(8) Uani 1 1 d . . . . .
H27A H 0.123566 0.612262 0.362775 0.044 Uiso 1 1 calc R U . . .
H27B H 0.228778 0.680975 0.383003 0.044 Uiso 1 1 calc R U . . .
H27C H 0.258674 0.579631 0.377878 0.044 Uiso 1 1 calc R U . . .

loop_
_atom_site_aniso_label
_atom_site_aniso_U_11
_atom_site_aniso_U_22
_atom_site_aniso_U_33
_atom_site_aniso_U_23
_atom_site_aniso_U_13
_atom_site_aniso_U_12
Co1 0.0179(2) 0.0147(2) 0.0155(2) 0.00148(16) -0.00046(16) -0.00011(16)
C1 0.0123(16) 0.0188(17) 0.036(2) -0.0151(15) 0.0099(15) -0.0075(13)
O1 0.0350(14) 0.0228(13) 0.0318(14) 0.0073(10) 0.0074(12) 0.0013(10)
P1 0.0176(4) 0.0172(4) 0.0166(4) 0.0033(3) 0.0000(3) 0.0005(3)
Si1 0.0200(4) 0.0154(4) 0.0131(4) 0.0012(3) 0.0003(3) -0.0011(3)
P2 0.0178(4) 0.0158(4) 0.0150(4) 0.0004(3) -0.0006(3) -0.0005(3)
C2 0.0266(18) 0.0179(16) 0.0260(17) -0.0001(13) -0.0010(15) 0.0029(14)
O2 0.0397(15) 0.0337(14) 0.0433(14) -0.0033(11) 0.0183(13) 0.0102(11)
C8 0.0280(17) 0.0237(17) 0.0152(15) 0.0042(13) -0.0028(13) 0.0024(14)
C7 0.0208(17) 0.0316(18) 0.0203(16) -0.0027(14) -0.0040(13) 0.0055(14)
C6 0.0173(16) 0.0321(18) 0.0257(17) -0.0010(14) 0.0042(14) 0.0007(14)
C5 0.0206(16) 0.0236(16) 0.0209(16) 0.0024(13) 0.0037(13) -0.0019(13)
C4 0.0196(16) 0.0180(15) 0.0148(15) -0.0006(12) 0.0006(12) 0.0017(13)
C3 0.0224(16) 0.0188(15) 0.0122(14) -0.0019(12) 0.0003(12) -0.0002(13)
C9 0.0184(15) 0.0183(16) 0.0164(15) -0.0001(12) 0.0059(13) 0.0030(12)
C10 0.0192(15) 0.0175(16) 0.0150(14) 0.0003(12) 0.0053(12) 0.0007(12)
C11 0.0223(17) 0.0213(17) 0.0236(17) -0.0007(13) 0.0051(13) -0.0014(13)
C12 0.0287(17) 0.0138(15) 0.0242(16) 0.0011(13) 0.0124(14) -0.0008(13)
C13 0.0240(17) 0.0232(17) 0.0213(16) 0.0069(13) 0.0103(13) 0.0048(13)
C14 0.0186(16) 0.0240(17) 0.0158(15) -0.0011(12) 0.0012(12) -0.0008(13)
C15 0.0328(18) 0.0217(17) 0.0201(16) 0.0003(13) 0.0030(14) 0.0005(14)
C16 0.0228(17) 0.0338(19) 0.0187(16) 0.0108(14) 0.0006(13) -0.0054(14)
C17 0.044(2) 0.042(2) 0.0226(18) -0.0051(15) 0.0105(16) -0.0102(17)
C18 0.041(2) 0.072(3) 0.031(2) 0.028(2) 0.0035(17) 0.006(2)
C19 0.0216(17) 0.0183(16) 0.0303(18) 0.0032(13) -0.0005(14) 0.0000(13)
C20 0.043(2) 0.0244(19) 0.039(2) -0.0120(15) -0.0040(17) 0.0018(16)
C21 0.030(2) 0.0223(19) 0.077(3) -0.0012(18) 0.0118(19) -0.0042(15)
C22 0.0274(17) 0.0198(16) 0.0163(15) 0.0001(12) -0.0004(13) 0.0001(13)
C23 0.0367(19) 0.0275(18) 0.0229(17) 0.0021(14) 0.0074(15) 0.0064(15)
C24 0.045(2) 0.035(2) 0.0217(17) -0.0100(15) -0.0004(16) -0.0056(17)
C25 0.0199(16) 0.0202(16) 0.0261(17) -0.0031(13) 0.0013(13) -0.0043(13)
C26 0.0185(17) 0.0320(19) 0.0360(19) 0.0026(15) -0.0017(14) -0.0013(14)
C27 0.0269(18) 0.0316(19) 0.0314(18) 0.0066(15) 0.0102(15) -0.0030(15)

loop_
_atom_type_symbol
_atom_type_description
_atom_type_scat_dispersion_real
_atom_type_scat_dispersion_imag
_atom_type_scat_source
C C 0.0033 0.0016 'International Tables Vol C Tables 4.2.6.8 and 6.1.1.4'
H H 0.0000 0.0000 'International Tables Vol C Tables 4.2.6.8 and 6.1.1.4'
O O 0.0106 0.0060 'International Tables Vol C Tables 4.2.6.8 and 6.1.1.4'
Si Si 0.0817 0.0704 'International Tables Vol C Tables 4.2.6.8 and 6.1.1.4'
P P 0.1023 0.0942 'International Tables Vol C Tables 4.2.6.8 and 6.1.1.4'
Co Co 0.3494 0.9721 'International Tables Vol C Tables 4.2.6.8 and 6.1.1.4'

loop_
_geom_angle_atom_site_label_1
_geom_angle_atom_site_label_2
_geom_angle_atom_site_label_3
_geom_angle
_geom_angle_site_symmetry_1
_geom_angle_site_symmetry_3
_geom_angle_publ_flag
C2 Co1 C1 99.31(13) . . ?
C2 Co1 P2 109.95(10) . . ?
C1 Co1 P2 93.15(9) . . ?
C2 Co1 P1 115.22(10) . . ?
C1 Co1 P1 94.21(9) . . ?
P2 Co1 P1 132.23(3) . . ?
C2 Co1 Si1 87.62(10) . . ?
C1 Co1 Si1 172.99(9) . . ?
P2 Co1 Si1 83.43(3) . . ?
P1 Co1 Si1 83.68(3) . . ?
O1 C1 Co1 177.4(3) . . ?
C4 P1 C16 100.84(13) . . ?
C4 P1 C19 104.50(13) . . ?
C16 P1 C19 102.59(14) . . ?
C4 P1 Co1 114.31(10) . . ?
C16 P1 Co1 120.67(10) . . ?
C19 P1 Co1 112.00(10) . . ?
C15 Si1 C9 104.87(13) . . ?
C15 Si1 C3 104.88(13) . . ?
C9 Si1 C3 108.81(13) . . ?
C15 Si1 Co1 118.08(10) . . ?
C9 Si1 Co1 110.16(9) . . ?
C3 Si1 Co1 109.60(9) . . ?
C10 P2 C25 99.72(13) . . ?
C10 P2 C22 105.76(13) . . ?
C25 P2 C22 105.20(13) . . ?
C10 P2 Co1 115.27(10) . . ?
C25 P2 Co1 113.71(10) . . ?
C22 P2 Co1 115.51(10) . . ?
O2 C2 Co1 176.6(3) . . ?
C7 C8 C3 121.1(3) . . ?
C7 C8 H8 119.5 . . ?
C3 C8 H8 119.5 . . ?
C8 C7 C6 120.0(3) . . ?
C8 C7 H7 120.0 . . ?
C6 C7 H7 120.0 . . ?
C5 C6 C7 119.6(3) . . ?
C5 C6 H6 120.2 . . ?
C7 C6 H6 120.2 . . ?
C6 C5 C4 120.8(3) . . ?
C6 C5 H5 119.6 . . ?
C4 C5 H5 119.6 . . ?
C5 C4 C3 120.1(3) . . ?
C5 C4 P1 125.1(2) . . ?
C3 C4 P1 114.8(2) . . ?
C4 C3 C8 118.4(3) . . ?
C4 C3 Si1 116.3(2) . . ?
C8 C3 Si1 125.3(2) . . ?
C10 C9 C14 118.3(3) . . ?
C10 C9 Si1 116.1(2) . . ?
C14 C9 Si1 125.3(2) . . ?
C9 C10 C11 120.6(3) . . ?
C9 C10 P2 114.9(2) . . ?
C11 C10 P2 124.3(2) . . ?
C12 C11 C10 119.8(3) . . ?
C12 C11 H11 120.1 . . ?
C10 C11 H11 120.1 . . ?
C11 C12 C13 120.2(3) . . ?
C11 C12 H12 119.9 . . ?
C13 C12 H12 119.9 . . ?
C14 C13 C12 120.0(3) . . ?
C14 C13 H13 120.0 . . ?
C12 C13 H13 120.0 . . ?
C13 C14 C9 121.1(3) . . ?
C13 C14 H14 119.5 . . ?
C9 C14 H14 119.5 . . ?
Si1 C15 H15A 109.5 . . ?
Si1 C15 H15B 109.5 . . ?
H15A C15 H15B 109.5 . . ?
Si1 C15 H15C 109.5 . . ?
H15A C15 H15C 109.5 . . ?
H15B C15 H15C 109.5 . . ?
C18 C16 C17 110.6(3) . . ?
C18 C16 P1 114.3(2) . . ?
C17 C16 P1 110.7(2) . . ?
C18 C16 H16 106.9 . . ?
C17 C16 H16 106.9 . . ?
P1 C16 H16 106.9 . . ?
C16 C17 H17A 109.5 . . ?
C16 C17 H17B 109.5 . . ?
H17A C17 H17B 109.5 . . ?
C16 C17 H17C 109.5 . . ?
H17A C17 H17C 109.5 . . ?
H17B C17 H17C 109.5 . . ?
C16 C18 H18A 109.5 . . ?
C16 C18 H18B 109.5 . . ?
H18A C18 H18B 109.5 . . ?
C16 C18 H18C 109.5 . . ?
H18A C18 H18C 109.5 . . ?
H18B C18 H18C 109.5 . . ?
C20 C19 C21 109.8(3) . . ?
C20 C19 P1 111.0(2) . . ?
C21 C19 P1 116.1(2) . . ?
C20 C19 H19 106.5 . . ?
C21 C19 H19 106.5 . . ?
P1 C19 H19 106.5 . . ?
C19 C20 H20A 109.5 . . ?
C19 C20 H20B 109.5 . . ?
H20A C20 H20B 109.5 . . ?
C19 C20 H20C 109.5 . . ?
H20A C20 H20C 109.5 . . ?
H20B C20 H20C 109.5 . . ?
C19 C21 H21A 109.5 . . ?
C19 C21 H21B 109.5 . . ?
H21A C21 H21B 109.5 . . ?
C19 C21 H21C 109.5 . . ?
H21A C21 H21C 109.5 . . ?
H21B C21 H21C 109.5 . . ?
C23 C22 C24 109.9(3) . . ?
C23 C22 P2 110.0(2) . . ?
C24 C22 P2 117.9(2) . . ?
C23 C22 H22 106.1 . . ?
C24 C22 H22 106.1 . . ?
P2 C22 H22 106.1 . . ?
C22 C23 H23A 109.5 . . ?
C22 C23 H23B 109.5 . . ?
H23A C23 H23B 109.5 . . ?
C22 C23 H23C 109.5 . . ?
H23A C23 H23C 109.5 . . ?
H23B C23 H23C 109.5 . . ?
C22 C24 H24A 109.5 . . ?
C22 C24 H24B 109.5 . . ?
H24A C24 H24B 109.5 . . ?
C22 C24 H24C 109.5 . . ?
H24A C24 H24C 109.5 . . ?
H24B C24 H24C 109.5 . . ?
C26 C25 C27 110.3(3) . . ?
C26 C25 P2 111.4(2) . . ?
C27 C25 P2 111.3(2) . . ?
C26 C25 H25 107.9 . . ?
C27 C25 H25 107.9 . . ?
P2 C25 H25 107.9 . . ?
C25 C26 H26A 109.5 . . ?
C25 C26 H26B 109.5 . . ?
H26A C26 H26B 109.5 . . ?
C25 C26 H26C 109.5 . . ?
H26A C26 H26C 109.5 . . ?
H26B C26 H26C 109.5 . . ?
C25 C27 H27A 109.5 . . ?
C25 C27 H27B 109.5 . . ?
H27A C27 H27B 109.5 . . ?
C25 C27 H27C 109.5 . . ?
H27A C27 H27C 109.5 . . ?
H27B C27 H27C 109.5 . . ?

loop_
_geom_bond_atom_site_label_1
_geom_bond_atom_site_label_2
_geom_bond_distance
_geom_bond_site_symmetry_2
_geom_bond_publ_flag
Co1 C2 1.747(3) . ?
Co1 C1 1.830(4) . ?
Co1 P2 2.2046(8) . ?
Co1 P1 2.2160(8) . ?
Co1 Si1 2.2898(8) . ?
C1 O1 1.027(4) . ?
P1 C4 1.834(3) . ?
P1 C16 1.854(3) . ?
P1 C19 1.866(3) . ?
Si1 C15 1.881(3) . ?
Si1 C9 1.886(3) . ?
Si1 C3 1.887(3) . ?
P2 C10 1.825(3) . ?
P2 C25 1.868(3) . ?
P2 C22 1.872(3) . ?
C2 O2 1.158(4) . ?
C8 C7 1.377(4) . ?
C8 C3 1.401(4) . ?
C8 H8 0.9500 . ?
C7 C6 1.392(4) . ?
C7 H7 0.9500 . ?
C6 C5 1.377(4) . ?
C6 H6 0.9500 . ?
C5 C4 1.390(4) . ?
C5 H5 0.9500 . ?
C4 C3 1.399(4) . ?
C9 C10 1.396(4) . ?
C9 C14 1.399(4) . ?
C10 C11 1.405(4) . ?
C11 C12 1.379(4) . ?
C11 H11 0.9500 . ?
C12 C13 1.389(4) . ?
C12 H12 0.9500 . ?
C13 C14 1.386(4) . ?
C13 H13 0.9500 . ?
C14 H14 0.9500 . ?
C15 H15A 0.9800 . ?
C15 H15B 0.9800 . ?
C15 H15C 0.9800 . ?
C16 C18 1.521(4) . ?
C16 C17 1.521(5) . ?
C16 H16 1.0000 . ?
C17 H17A 0.9800 . ?
C17 H17B 0.9800 . ?
C17 H17C 0.9800 . ?
C18 H18A 0.9800 . ?
C18 H18B 0.9800 . ?
C18 H18C 0.9800 . ?
C19 C20 1.523(4) . ?
C19 C21 1.531(4) . ?
C19 H19 1.0000 . ?
C20 H20A 0.9800 . ?
C20 H20B 0.9800 . ?
C20 H20C 0.9800 . ?
C21 H21A 0.9800 . ?
C21 H21B 0.9800 . ?
C21 H21C 0.9800 . ?
C22 C23 1.524(4) . ?
C22 C24 1.526(4) . ?
C22 H22 1.0000 . ?
C23 H23A 0.9800 . ?
C23 H23B 0.9800 . ?
C23 H23C 0.9800 . ?
C24 H24A 0.9800 . ?
C24 H24B 0.9800 . ?
C24 H24C 0.9800 . ?
C25 C26 1.524(4) . ?
C25 C27 1.534(4) . ?
C25 H25 1.0000 . ?
C26 H26A 0.9800 . ?
C26 H26B 0.9800 . ?
C26 H26C 0.9800 . ?
C27 H27A 0.9800 . ?
C27 H27B 0.9800 . ?
C27 H27C 0.9800 . ?
